data_8100170
loop_
_publ_author_name
'Li, Xia'
'Zou, Ying-Quan'

_publ_section_title
;
Crystal structure of bis(1,10-phenanthroline)bis(3-methylbenzoato)-
tetrakis[\m-(3-methylbenzoato-O,O')]didysprosium(III) hydrate 
(1:1.38), [Dy(C~8~H~7~O~2~)~3~(C~12~H~8~N~2~)]~2~ &#x00B7; 1.38H~2~O
;
_journal_issue 4
_journal_name_full 'Zeitschrift f\"ur Kristallographie - New Crystal Structures'
_journal_page_first 373
_journal_page_last 376
_journal_volume 219
_journal_year 2004
_chemical_formula_sum 'C72 H60.76 Dy2 N4 O13.38'
_chemical_formula_weight 1521.00
_space_group_IT_number 9
_symmetry_cell_setting monoclinic
_symmetry_space_group_name_Hall 'C -2yc'
_symmetry_space_group_name_H-M 'C 1 c 1'
_cell_angle_alpha 90.00
_cell_angle_beta 97.925(5)
_cell_angle_gamma 90.00
_cell_formula_units_Z 4
_cell_length_a 15.978(5)
_cell_length_b 18.526(6)
_cell_length_c 22.547(7)
_cell_measurement_temperature 293(2)
_cell_volume 6610(4)
_diffrn_ambient_temperature 293(2)
_exptl_crystal_density_diffrn 1.528
_cod_depositor_comments
;
The following automatic conversions were performed:
'_symmetry_cell_setting' value 'Monoclinic' changed to 'monoclinic'
according to '/home/saulius/struct/CIF-dictionaries/cif_core.dic'
dictionary named 'cif_core.dic' version 2.4.1 from 2010-06-29.

Automatic conversion script
Id: cif_fix_enum 1527 2010-12-29 10:47:43Z saulius 
;
_cod_original_sg_symbol_H-M 'C c'
_cod_database_code 8100170

loop_
_symmetry_equiv_pos_as_xyz
'x, y, z'
'x, -y, z+1/2'
'x+1/2, y+1/2, z'
'x+1/2, -y+1/2, z+1/2'

loop_
_atom_site_label
_atom_site_type_symbol
_atom_site_fract_x
_atom_site_fract_y
_atom_site_fract_z
_atom_site_U_iso_or_equiv
_atom_site_adp_type
_atom_site_occupancy
_atom_site_symmetry_multiplicity
_atom_site_Wyckoff_symbol
_atom_site_calc_flag
_atom_site_refinement_flags
_atom_site_disorder_assembly
_atom_site_disorder_group
Dy1 Dy 0.250394(15) 0.390567(15) 0.598122(12) 0.03463(8) Uani 1 4 a d . . .
Dy2 Dy 0.434800(14) 0.318466(15) 0.742115(11) 0.03385(8) Uani 1 4 a d . . .
O1 O 0.1482(3) 0.4852(3) 0.5808(2) 0.0616(14) Uani 1 4 a d . . .
O2 O 0.0961(3) 0.3758(3) 0.5832(2) 0.0566(13) Uani 1 4 a d . . .
O3 O 0.3840(3) 0.3566(3) 0.58218(18) 0.0520(12) Uani 1 4 a d . . .
O4 O 0.4889(3) 0.3238(2) 0.65254(19) 0.0476(12) Uani 1 4 a d . . .
O5 O 0.2291(3) 0.3828(2) 0.69641(19) 0.0487(12) Uani 1 4 a d . . .
O6 O 0.3080(3) 0.3435(3) 0.77908(18) 0.0472(11) Uani 1 4 a d . . .
O7 O 0.2403(3) 0.2666(2) 0.61532(18) 0.0569(13) Uani 1 4 a d . . .
O8 O 0.3413(3) 0.2406(2) 0.68936(19) 0.0526(12) Uani 1 4 a d . . .
O9 O 0.3218(3) 0.4878(3) 0.64274(19) 0.0545(13) Uani 1 4 a d . . .
O10 O 0.4153(3) 0.4365(2) 0.71275(19) 0.0511(12) Uani 1 4 a d . . .
O11 O 0.5779(3) 0.3553(3) 0.78044(19) 0.0504(12) Uani 1 4 a d . . .
O12 O 0.4792(3) 0.3878(2) 0.8330(2) 0.0489(13) Uani 1 4 a d . . .
N1 N 0.2881(3) 0.4659(4) 0.5091(2) 0.0569(15) Uani 1 4 a d . . .
N2 N 0.2197(4) 0.3332(4) 0.4938(3) 0.0542(17) Uani 1 4 a d . . .
N3 N 0.4447(3) 0.2340(3) 0.8324(2) 0.0460(14) Uani 1 4 a d . . .
N4 N 0.5186(3) 0.1972(3) 0.7366(2) 0.0426(13) Uani 1 4 a d . . .
C1 C 0.3182(5) 0.5321(5) 0.5154(4) 0.075(2) Uani 1 4 a d . . .
H1 H 0.3165 0.5555 0.5517 0.090 Uiso 1 4 a calc R . .
C2 C 0.3524(6) 0.5688(7) 0.4702(6) 0.112(4) Uani 1 4 a d . . .
H2 H 0.3725 0.6157 0.4765 0.135 Uiso 1 4 a calc R . .
C3 C 0.3558(7) 0.5356(10) 0.4175(6) 0.139(7) Uani 1 4 a d . . .
H3 H 0.3783 0.5592 0.3869 0.167 Uiso 1 4 a calc R . .
C4 C 0.3257(6) 0.4665(8) 0.4094(4) 0.096(4) Uani 1 4 a d . . .
C5 C 0.3270(10) 0.4254(11) 0.3533(7) 0.156(9) Uani 1 4 a d . . .
H5 H 0.3509 0.4456 0.3218 0.187 Uiso 1 4 a calc R . .
C6 C 0.2948(10) 0.3615(11) 0.3481(6) 0.152(8) Uani 1 4 a d . . .
H6 H 0.2984 0.3365 0.3128 0.183 Uiso 1 4 a calc R . .
C7 C 0.2540(6) 0.3261(7) 0.3930(4) 0.097(4) Uani 1 4 a d . . .
C8 C 0.2152(9) 0.2588(9) 0.3869(5) 0.138(6) Uani 1 4 a d . . .
H8 H 0.2148 0.2328 0.3516 0.165 Uiso 1 4 a calc R . .
C9 C 0.1784(8) 0.2312(6) 0.4318(5) 0.118(4) Uani 1 4 a d . . .
H9 H 0.1506 0.1870 0.4274 0.142 Uiso 1 4 a calc R . .
C10 C 0.1827(6) 0.2700(4) 0.4855(4) 0.080(3) Uani 1 4 a d . . .
H10 H 0.1581 0.2501 0.5168 0.096 Uiso 1 4 a calc R . .
C11 C 0.2536(5) 0.3618(5) 0.4484(3) 0.064(2) Uani 1 4 a d . . .
C12 C 0.2900(4) 0.4321(5) 0.4559(3) 0.063(2) Uani 1 4 a d . . .
C13 C 0.0865(4) 0.4442(4) 0.5784(3) 0.0474(18) Uani 1 4 a d . . .
C14 C -0.0022(4) 0.4748(4) 0.5709(3) 0.0518(18) Uani 1 4 a d . . .
C15 C -0.0697(5) 0.4351(5) 0.5839(3) 0.071(2) Uani 1 4 a d . . .
H15 H -0.0623 0.3876 0.5967 0.085 Uiso 1 4 a calc R . .
C16 C -0.1483(5) 0.4663(6) 0.5777(4) 0.096(3) Uani 1 4 a d . . .
H16 H -0.1945 0.4396 0.5861 0.115 Uiso 1 4 a calc R . .
C17 C -0.1588(6) 0.5361(7) 0.5593(5) 0.103(4) Uani 1 4 a d . . .
H17 H -0.2120 0.5571 0.5573 0.124 Uiso 1 4 a calc R . .
C18 C -0.0937(6) 0.5758(6) 0.5440(4) 0.088(3) Uani 1 4 a d . . .
C19 C -0.0140(4) 0.5449(4) 0.5506(3) 0.063(2) Uani 1 4 a d . . .
H19 H 0.0318 0.5715 0.5414 0.076 Uiso 1 4 a calc R . .
C20 C -0.1085(7) 0.6522(6) 0.5222(6) 0.147(5) Uani 1 4 a d . . .
H20A H -0.0771 0.6610 0.4895 0.220 Uiso 1 4 a calc R . .
H20B H -0.0901 0.6851 0.5543 0.220 Uiso 1 4 a calc R . .
H20C H -0.1676 0.6593 0.5089 0.220 Uiso 1 4 a calc R . .
C21 C 0.4593(4) 0.3367(4) 0.5995(3) 0.0419(17) Uani 1 4 a d . . .
C22 C 0.5165(4) 0.3257(3) 0.5530(3) 0.0417(18) Uani 1 4 a d . . .
C23 C 0.4861(5) 0.3302(5) 0.4931(3) 0.068(2) Uani 1 4 a d . . .
H23 H 0.4302 0.3433 0.4807 0.081 Uiso 1 4 a calc R . .
C24 C 0.5393(6) 0.3152(5) 0.4519(4) 0.090(3) Uani 1 4 a d . . .
H24 H 0.5184 0.3161 0.4113 0.107 Uiso 1 4 a calc R . .
C25 C 0.6209(6) 0.2992(6) 0.4691(5) 0.091(3) Uani 1 4 a d . . .
H25 H 0.6559 0.2912 0.4400 0.109 Uiso 1 4 a calc R . .
C26 C 0.6544(5) 0.2941(5) 0.5286(4) 0.073(2) Uani 1 4 a d . . .
C27 C 0.6001(5) 0.3082(4) 0.5712(3) 0.057(2) Uani 1 4 a d . . .
H27 H 0.6205 0.3056 0.6118 0.069 Uiso 1 4 a calc R . .
C28 C 0.7441(6) 0.2730(7) 0.5483(5) 0.144(5) Uani 1 4 a d . . .
H28A H 0.7548 0.2268 0.5316 0.216 Uiso 1 4 a calc R . .
H28B H 0.7540 0.2701 0.5912 0.216 Uiso 1 4 a calc R . .
H28C H 0.7811 0.3084 0.5348 0.216 Uiso 1 4 a calc R . .
C29 C 0.2766(4) 0.2255(4) 0.6540(3) 0.0388(15) Uani 1 4 a d . . .
C30 C 0.2396(4) 0.1514(3) 0.6583(3) 0.0426(15) Uani 1 4 a d . . .
C31 C 0.2806(5) 0.1006(4) 0.6956(3) 0.065(2) Uani 1 4 a d . . .
H31 H 0.3318 0.1113 0.7188 0.077 Uiso 1 4 a calc R . .
C32 C 0.2437(6) 0.0316(5) 0.6980(4) 0.088(3) Uani 1 4 a d . . .
H32 H 0.2707 -0.0035 0.7232 0.105 Uiso 1 4 a calc R . .
C33 C 0.1701(7) 0.0164(5) 0.6643(5) 0.089(3) Uani 1 4 a d . . .
H33 H 0.1473 -0.0296 0.6668 0.106 Uiso 1 4 a calc R . .
C34 C 0.1273(5) 0.0652(5) 0.6267(4) 0.068(2) Uani 1 4 a d . . .
C35 C 0.1637(4) 0.1330(4) 0.6242(3) 0.0502(18) Uani 1 4 a d . . .
H35 H 0.1360 0.1674 0.5986 0.060 Uiso 1 4 a calc R . .
C36 C 0.0440(5) 0.0482(6) 0.5884(4) 0.108(4) Uani 1 4 a d . . .
H36A H 0.0388 -0.0030 0.5827 0.162 Uiso 1 4 a calc R . .
H36B H 0.0422 0.0715 0.5502 0.162 Uiso 1 4 a calc R . .
H36C H -0.0018 0.0655 0.6080 0.162 Uiso 1 4 a calc R . .
C37 C 0.2398(4) 0.3645(4) 0.7503(3) 0.0386(16) Uani 1 4 a d . . .
C38 C 0.1643(4) 0.3686(4) 0.7827(3) 0.0388(16) Uani 1 4 a d . . .
C39 C 0.1719(5) 0.3579(4) 0.8443(3) 0.059(2) Uani 1 4 a d . . .
H39 H 0.2249 0.3477 0.8651 0.071 Uiso 1 4 a calc R . .
C40 C 0.1041(5) 0.3617(4) 0.8752(3) 0.067(2) Uani 1 4 a d . . .
H40 H 0.1107 0.3557 0.9165 0.080 Uiso 1 4 a calc R . .
C41 C 0.0253(5) 0.3747(4) 0.8432(4) 0.072(3) Uani 1 4 a d . . .
H41 H -0.0217 0.3759 0.8632 0.087 Uiso 1 4 a calc R . .
C42 C 0.0150(4) 0.3860(4) 0.7825(4) 0.060(2) Uani 1 4 a d . . .
C43 C 0.0848(4) 0.3831(3) 0.7528(3) 0.0473(19) Uani 1 4 a d . . .
H43 H 0.0781 0.3910 0.7117 0.057 Uiso 1 4 a calc R . .
C44 C -0.0708(7) 0.4019(7) 0.7481(5) 0.145(5) Uani 1 4 a d . . .
H44A H -0.1125 0.3723 0.7631 0.217 Uiso 1 4 a calc R . .
H44B H -0.0701 0.3916 0.7065 0.217 Uiso 1 4 a calc R . .
H44C H -0.0842 0.4518 0.7529 0.217 Uiso 1 4 a calc R . .
C45 C 0.3815(4) 0.4899(4) 0.6863(3) 0.0420(16) Uani 1 4 a d . . .
C46 C 0.4134(4) 0.5627(3) 0.7066(3) 0.0436(16) Uani 1 4 a d . . .
C47 C 0.3655(5) 0.6249(4) 0.6901(3) 0.066(2) Uani 1 4 a d . . .
H47 H 0.3127 0.6211 0.6672 0.079 Uiso 1 4 a calc R . .
C48 C 0.3973(7) 0.6911(4) 0.7079(5) 0.095(3) Uani 1 4 a d . . .
H48 H 0.3657 0.7323 0.6968 0.114 Uiso 1 4 a calc R . .
C49 C 0.4742(7) 0.6977(5) 0.7417(4) 0.088(3) Uani 1 4 a d . . .
H49 H 0.4939 0.7435 0.7535 0.105 Uiso 1 4 a calc R . .
C50 C 0.5239(5) 0.6383(4) 0.7590(3) 0.0607(19) Uani 1 4 a d . . .
C51 C 0.4900(4) 0.5714(4) 0.7420(3) 0.0497(17) Uani 1 4 a d . . .
H51 H 0.5205 0.5303 0.7551 0.060 Uiso 1 4 a calc R . .
C52 C 0.6086(6) 0.6453(5) 0.7949(4) 0.095(3) Uani 1 4 a d . . .
H52A H 0.6504 0.6247 0.7732 0.142 Uiso 1 4 a calc R . .
H52B H 0.6091 0.6203 0.8323 0.142 Uiso 1 4 a calc R . .
H52C H 0.6210 0.6954 0.8025 0.142 Uiso 1 4 a calc R . .
C53 C 0.5538(4) 0.3916(3) 0.8229(3) 0.0427(15) Uani 1 4 a d . . .
C54 C 0.6150(4) 0.4383(3) 0.8608(3) 0.0440(16) Uani 1 4 a d . . .
C55 C 0.5908(5) 0.4713(4) 0.9102(3) 0.072(2) Uani 1 4 a d . . .
H55 H 0.5367 0.4631 0.9195 0.086 Uiso 1 4 a calc R . .
C56 C 0.6453(7) 0.5168(5) 0.9469(4) 0.094(3) Uani 1 4 a d . . .
H56 H 0.6280 0.5390 0.9802 0.112 Uiso 1 4 a calc R . .
C57 C 0.7248(6) 0.5278(5) 0.9324(4) 0.084(3) Uani 1 4 a d . . .
H57 H 0.7616 0.5582 0.9562 0.100 Uiso 1 4 a calc R . .
C58 C 0.7517(5) 0.4954(4) 0.8838(4) 0.071(2) Uani 1 4 a d . . .
C59 C 0.6954(5) 0.4492(4) 0.8493(3) 0.059(2) Uani 1 4 a d . . .
H59 H 0.7136 0.4249 0.8173 0.071 Uiso 1 4 a calc R . .
C60 C 0.8388(6) 0.5106(7) 0.8690(5) 0.141(5) Uani 1 4 a d . . .
H60A H 0.8373 0.5527 0.8440 0.212 Uiso 1 4 a calc R . .
H60B H 0.8581 0.4700 0.8481 0.212 Uiso 1 4 a calc R . .
H60C H 0.8766 0.5187 0.9053 0.212 Uiso 1 4 a calc R . .
C61 C 0.4102(5) 0.2523(4) 0.8805(3) 0.059(2) Uani 1 4 a d . . .
H61 H 0.3741 0.2919 0.8776 0.071 Uiso 1 4 a calc R . .
C62 C 0.4244(5) 0.2161(5) 0.9348(3) 0.070(2) Uani 1 4 a d . . .
H62 H 0.3992 0.2315 0.9674 0.084 Uiso 1 4 a calc R . .
C63 C 0.4755(5) 0.1583(4) 0.9392(3) 0.063(2) Uani 1 4 a d . . .
H63 H 0.4863 0.1335 0.9753 0.075 Uiso 1 4 a calc R . .
C64 C 0.5126(4) 0.1351(4) 0.8900(3) 0.0479(17) Uani 1 4 a d . . .
C65 C 0.5654(4) 0.0731(4) 0.8917(3) 0.058(2) Uani 1 4 a d . . .
H65 H 0.5769 0.0464 0.9268 0.070 Uiso 1 4 a calc R . .
C66 C 0.5988(4) 0.0529(4) 0.8424(3) 0.062(2) Uani 1 4 a d . . .
H66 H 0.6320 0.0115 0.8441 0.074 Uiso 1 4 a calc R . .
C67 C 0.5849(4) 0.0929(4) 0.7880(3) 0.0506(18) Uani 1 4 a d . . .
C68 C 0.6191(5) 0.0735(4) 0.7364(4) 0.066(2) Uani 1 4 a d . . .
H68 H 0.6532 0.0328 0.7364 0.080 Uiso 1 4 a calc R . .
C69 C 0.6020(5) 0.1143(4) 0.6863(3) 0.065(2) Uani 1 4 a d . . .
H69 H 0.6228 0.1014 0.6513 0.078 Uiso 1 4 a calc R . .
C70 C 0.5528(4) 0.1761(4) 0.6884(3) 0.0564(18) Uani 1 4 a d . . .
H70 H 0.5431 0.2045 0.6542 0.068 Uiso 1 4 a calc R . .
C71 C 0.5343(4) 0.1556(3) 0.7852(3) 0.0390(15) Uani 1 4 a d . . .
C72 C 0.4965(4) 0.1759(3) 0.8370(3) 0.0397(15) Uani 1 4 a d . . .
O13 O -0.0137(6) 0.2505(5) 0.5828(4) 0.115(5) Uani 0.664(15) 4 a d P . .
H13A H 0.0147 0.2884 0.5915 0.172 Uiso 0.664 4 a d PR . .
H13B H -0.0090 0.2213 0.6117 0.172 Uiso 0.664 4 a d PR . .
O14 O 0.7184(6) 0.3098(7) 0.7295(5) 0.169(7) Uani 0.724(17) 4 a d P . .
H14A H 0.6795 0.3126 0.7509 0.254 Uiso 0.724 4 a d PR . .
H14B H 0.7112 0.3392 0.7008 0.254 Uiso 0.724 4 a d PR . .

loop_
_atom_site_aniso_label
_atom_site_aniso_U_11
_atom_site_aniso_U_22
_atom_site_aniso_U_33
_atom_site_aniso_U_23
_atom_site_aniso_U_13
_atom_site_aniso_U_12
Dy1 0.03525(16) 0.03944(18) 0.02875(14) 0.00183(16) 0.00280(11) 0.00567(16)
Dy2 0.03679(16) 0.03627(17) 0.02797(14) -0.00061(15) 0.00267(12) 0.00610(15)
O1 0.036(3) 0.061(3) 0.088(4) 0.008(3) 0.011(3) 0.007(3)
O2 0.043(3) 0.061(4) 0.061(3) -0.005(3) -0.008(2) 0.010(2)
O3 0.044(3) 0.069(3) 0.045(3) 0.006(2) 0.012(2) 0.020(3)
O4 0.052(3) 0.058(3) 0.035(2) 0.009(2) 0.014(2) 0.016(2)
O5 0.049(3) 0.066(3) 0.034(3) 0.001(2) 0.012(2) 0.001(2)
O6 0.041(3) 0.062(3) 0.040(2) 0.003(2) 0.008(2) 0.009(2)
O7 0.069(3) 0.049(3) 0.047(3) 0.016(2) -0.011(3) -0.004(3)
O8 0.047(3) 0.049(3) 0.058(3) -0.010(3) -0.004(2) 0.003(2)
O9 0.061(3) 0.050(3) 0.050(3) 0.001(2) -0.001(2) -0.009(2)
O10 0.059(3) 0.034(3) 0.059(3) 0.005(2) 0.004(2) 0.004(2)
O11 0.040(3) 0.067(3) 0.042(3) -0.011(2) -0.001(2) 0.005(2)
O12 0.045(3) 0.062(4) 0.042(3) -0.012(2) 0.012(2) -0.005(2)
N1 0.055(4) 0.069(4) 0.046(3) 0.028(3) 0.006(3) 0.008(3)
N2 0.064(4) 0.065(4) 0.032(3) 0.004(3) -0.002(3) 0.014(3)
N3 0.058(4) 0.044(3) 0.037(3) 0.002(3) 0.010(3) 0.009(3)
N4 0.058(4) 0.037(3) 0.031(3) 0.000(2) 0.001(2) 0.008(3)
C1 0.070(5) 0.084(6) 0.068(5) 0.036(5) -0.001(4) -0.005(5)
C2 0.088(7) 0.120(9) 0.124(9) 0.082(9) -0.003(7) -0.003(7)
C3 0.072(8) 0.241(18) 0.109(9) 0.125(12) 0.024(7) 0.008(9)
C4 0.052(6) 0.181(11) 0.058(6) 0.069(7) 0.019(4) 0.041(7)
C5 0.096(10) 0.32(3) 0.056(8) 0.076(14) 0.045(7) 0.058(14)
C6 0.129(14) 0.30(2) 0.034(6) 0.014(12) 0.030(8) 0.102(15)
C7 0.100(7) 0.149(10) 0.039(5) -0.014(6) -0.005(5) 0.063(8)
C8 0.179(13) 0.175(14) 0.049(6) -0.044(9) -0.022(7) 0.109(12)
C9 0.185(12) 0.085(8) 0.066(6) -0.041(6) -0.049(7) 0.026(8)
C10 0.105(7) 0.062(6) 0.065(5) -0.016(5) -0.017(5) 0.008(6)
C11 0.060(5) 0.088(6) 0.042(5) 0.001(5) -0.006(4) 0.031(5)
C12 0.034(4) 0.129(8) 0.026(4) 0.026(4) 0.009(3) 0.031(5)
C13 0.048(4) 0.066(5) 0.027(3) -0.006(3) 0.002(3) 0.019(4)
C14 0.042(4) 0.073(5) 0.040(4) -0.016(4) 0.000(3) 0.012(4)
C15 0.056(5) 0.094(7) 0.064(5) -0.019(5) 0.009(4) 0.005(5)
C16 0.047(5) 0.130(9) 0.114(7) -0.042(8) 0.023(5) 0.010(6)
C17 0.041(5) 0.140(10) 0.119(8) -0.063(8) -0.023(5) 0.039(7)
C18 0.066(6) 0.096(7) 0.096(7) -0.030(6) -0.015(5) 0.033(6)
C19 0.050(4) 0.070(5) 0.066(5) -0.006(4) -0.004(4) 0.024(4)
C20 0.107(9) 0.112(9) 0.207(14) -0.015(9) -0.026(9) 0.064(8)
C21 0.041(4) 0.037(4) 0.049(4) 0.003(3) 0.013(3) 0.005(3)
C22 0.043(4) 0.049(4) 0.036(4) 0.009(3) 0.013(3) 0.014(3)
C23 0.070(5) 0.102(7) 0.035(4) 0.004(4) 0.020(4) 0.024(5)
C24 0.103(8) 0.122(9) 0.051(5) 0.002(5) 0.036(5) 0.022(7)
C25 0.079(7) 0.106(8) 0.100(8) 0.003(6) 0.060(6) 0.019(6)
C26 0.057(5) 0.082(6) 0.085(6) 0.012(5) 0.031(5) 0.018(5)
C27 0.050(5) 0.071(5) 0.054(4) 0.004(4) 0.018(4) 0.007(4)
C28 0.067(6) 0.198(13) 0.179(11) 0.029(11) 0.059(7) 0.046(8)
C29 0.039(4) 0.047(4) 0.032(3) -0.014(3) 0.010(3) -0.004(3)
C30 0.048(4) 0.039(4) 0.042(4) 0.002(3) 0.011(3) 0.000(3)
C31 0.065(5) 0.058(5) 0.071(5) 0.014(5) 0.012(4) -0.002(4)
C32 0.096(7) 0.063(6) 0.107(7) 0.034(6) 0.024(6) 0.013(6)
C33 0.093(7) 0.070(6) 0.107(8) -0.003(6) 0.029(6) -0.018(6)
C34 0.060(5) 0.080(6) 0.068(5) -0.025(5) 0.024(4) -0.022(5)
C35 0.050(4) 0.060(5) 0.043(4) -0.003(4) 0.015(3) -0.006(4)
C36 0.084(7) 0.127(9) 0.118(8) -0.044(7) 0.030(6) -0.060(6)
C37 0.039(4) 0.043(4) 0.034(4) -0.003(3) 0.008(3) 0.000(4)
C38 0.048(4) 0.033(3) 0.036(4) -0.002(3) 0.011(3) 0.001(3)
C39 0.060(5) 0.064(5) 0.056(5) 0.004(4) 0.016(4) 0.011(4)
C40 0.088(6) 0.068(5) 0.054(5) 0.011(4) 0.045(5) 0.015(5)
C41 0.068(6) 0.064(6) 0.096(7) 0.006(5) 0.051(5) 0.010(4)
C42 0.046(4) 0.061(5) 0.077(5) -0.007(4) 0.022(4) 0.008(4)
C43 0.045(4) 0.040(4) 0.059(4) 0.002(4) 0.014(4) 0.002(3)
C44 0.086(8) 0.196(14) 0.157(11) -0.026(13) 0.035(8) 0.024(11)
C45 0.047(4) 0.040(4) 0.041(4) 0.003(3) 0.016(3) -0.001(3)
C46 0.055(4) 0.043(4) 0.035(3) 0.007(3) 0.013(3) 0.002(3)
C47 0.068(5) 0.057(5) 0.071(5) 0.011(4) 0.006(4) 0.005(4)
C48 0.102(7) 0.033(5) 0.153(10) 0.003(6) 0.022(7) 0.004(5)
C49 0.115(8) 0.051(6) 0.098(7) -0.018(5) 0.018(6) -0.025(6)
C50 0.065(5) 0.058(5) 0.057(4) -0.013(4) 0.005(4) -0.020(4)
C51 0.066(5) 0.040(4) 0.045(4) 0.000(3) 0.015(4) -0.003(4)
C52 0.105(7) 0.098(7) 0.083(6) -0.028(6) 0.020(6) -0.032(6)
C53 0.049(4) 0.042(4) 0.035(3) 0.002(3) 0.000(3) 0.002(3)
C54 0.049(4) 0.043(4) 0.038(3) -0.001(3) 0.000(3) 0.005(3)
C55 0.069(5) 0.089(6) 0.056(4) -0.019(5) 0.004(4) -0.010(5)
C56 0.113(8) 0.097(8) 0.069(5) -0.033(5) 0.005(5) -0.025(6)
C57 0.087(7) 0.083(6) 0.073(6) -0.019(5) -0.020(5) -0.021(6)
C58 0.055(5) 0.068(5) 0.082(5) -0.009(5) -0.017(4) -0.003(4)
C59 0.057(5) 0.058(5) 0.060(4) -0.012(4) -0.006(4) 0.008(4)
C60 0.072(7) 0.202(13) 0.149(10) -0.058(9) 0.008(7) -0.042(8)
C61 0.069(5) 0.062(5) 0.049(4) 0.011(4) 0.016(4) 0.025(4)
C62 0.078(6) 0.099(7) 0.037(4) 0.017(4) 0.020(4) 0.013(5)
C63 0.063(5) 0.078(6) 0.044(4) 0.025(4) -0.002(4) 0.013(5)
C64 0.042(4) 0.052(4) 0.047(4) 0.014(4) -0.003(3) -0.006(3)
C65 0.062(5) 0.052(5) 0.056(5) 0.021(4) -0.009(4) 0.013(4)
C66 0.055(5) 0.041(4) 0.086(6) 0.020(4) -0.004(4) 0.006(4)
C67 0.048(4) 0.037(4) 0.062(5) 0.001(4) -0.008(3) 0.007(3)
C68 0.064(5) 0.043(4) 0.087(6) -0.005(5) -0.006(4) 0.009(4)
C69 0.069(5) 0.064(5) 0.062(5) -0.015(4) 0.009(4) 0.027(4)
C70 0.072(5) 0.057(5) 0.039(4) -0.003(4) 0.002(3) 0.017(4)
C71 0.035(3) 0.038(4) 0.042(4) -0.005(3) -0.005(3) 0.005(3)
C72 0.042(4) 0.031(4) 0.043(3) 0.004(3) -0.003(3) -0.003(3)
O13 0.102(8) 0.109(8) 0.131(9) 0.044(7) 0.008(6) -0.013(6)
O14 0.086(8) 0.264(18) 0.160(11) -0.035(10) 0.026(7) 0.015(8)

loop_
_geom_bond_atom_site_label_1
_geom_bond_atom_site_label_2
_geom_bond_distance
_geom_bond_site_symmetry_2
_geom_bond_publ_flag
Dy1 O9 2.290(5) . ?
Dy1 O5 2.292(4) . ?
Dy1 O3 2.302(4) . ?
Dy1 O7 2.338(5) . ?
Dy1 O1 2.391(4) . ?
Dy1 O2 2.457(5) . ?
Dy1 N2 2.565(6) . ?
Dy1 N1 2.583(5) . ?
Dy1 C13 2.779(7) . ?
Dy2 O8 2.289(5) . ?
Dy2 O10 2.293(4) . ?
Dy2 O4 2.306(4) . ?
Dy2 O6 2.341(4) . ?
Dy2 O11 2.428(4) . ?
Dy2 O12 2.439(4) . ?
Dy2 N3 2.555(5) . ?
Dy2 N4 2.627(5) . ?
Dy2 C53 2.795(6) . ?
O1 C13 1.240(8) . ?
O2 C13 1.278(8) . ?
O3 C21 1.267(7) . ?
O4 C21 1.247(8) . ?
O5 C37 1.249(8) . ?
O6 C37 1.252(8) . ?
O7 C29 1.239(7) . ?
O8 C29 1.248(7) . ?
O9 C45 1.272(7) . ?
O10 C45 1.240(7) . ?
O11 C53 1.272(7) . ?
O12 C53 1.245(7) . ?
N1 C1 1.318(10) . ?
N1 C12 1.356(9) . ?
N2 C10 1.313(10) . ?
N2 C11 1.332(9) . ?
N3 C61 1.328(7) . ?
N3 C72 1.353(8) . ?
N4 C71 1.334(7) . ?
N4 C70 1.340(7) . ?
C1 C2 1.398(12) . ?
C1 H1 0.9300 . ?
C2 C3 1.346(18) . ?
C2 H2 0.9300 . ?
C3 C4 1.37(2) . ?
C3 H3 0.9300 . ?
C4 C12 1.412(11) . ?
C4 C5 1.479(19) . ?
C5 C6 1.29(2) . ?
C5 H5 0.9300 . ?
C6 C7 1.435(18) . ?
C6 H6 0.9300 . ?
C7 C8 1.391(17) . ?
C7 C11 1.416(11) . ?
C8 C9 1.339(16) . ?
C8 H8 0.9300 . ?
C9 C10 1.402(12) . ?
C9 H9 0.9300 . ?
C10 H10 0.9300 . ?
C11 C12 1.427(11) . ?
C13 C14 1.514(9) . ?
C14 C15 1.369(10) . ?
C14 C19 1.382(10) . ?
C15 C16 1.372(11) . ?
C15 H15 0.9300 . ?
C16 C17 1.361(13) . ?
C16 H16 0.9300 . ?
C17 C18 1.358(13) . ?
C17 H17 0.9300 . ?
C18 C19 1.384(10) . ?
C18 C20 1.506(13) . ?
C19 H19 0.9300 . ?
C20 H20A 0.9600 . ?
C20 H20B 0.9600 . ?
C20 H20C 0.9600 . ?
C21 C22 1.497(9) . ?
C22 C23 1.371(10) . ?
C22 C27 1.381(9) . ?
C23 C24 1.372(10) . ?
C23 H23 0.9300 . ?
C24 C25 1.342(12) . ?
C24 H24 0.9300 . ?
C25 C26 1.375(12) . ?
C25 H25 0.9300 . ?
C26 C27 1.406(9) . ?
C26 C28 1.493(12) . ?
C27 H27 0.9300 . ?
C28 H28A 0.9600 . ?
C28 H28B 0.9600 . ?
C28 H28C 0.9600 . ?
C29 C30 1.504(9) . ?
C30 C31 1.367(9) . ?
C30 C35 1.387(9) . ?
C31 C32 1.412(11) . ?
C31 H31 0.9300 . ?
C32 C33 1.339(12) . ?
C32 H32 0.9300 . ?
C33 C34 1.358(12) . ?
C33 H33 0.9300 . ?
C34 C35 1.390(10) . ?
C34 C36 1.517(11) . ?
C35 H35 0.9300 . ?
C36 H36A 0.9600 . ?
C36 H36B 0.9600 . ?
C36 H36C 0.9600 . ?
C37 C38 1.496(9) . ?
C38 C43 1.380(9) . ?
C38 C39 1.390(9) . ?
C39 C40 1.370(9) . ?
C39 H39 0.9300 . ?
C40 C41 1.383(11) . ?
C40 H40 0.9300 . ?
C41 C42 1.371(11) . ?
C41 H41 0.9300 . ?
C42 C43 1.378(9) . ?
C42 C44 1.507(13) . ?
C43 H43 0.9300 . ?
C44 H44A 0.9600 . ?
C44 H44B 0.9600 . ?
C44 H44C 0.9600 . ?
C45 C46 1.492(9) . ?
C46 C51 1.375(9) . ?
C46 C47 1.405(9) . ?
C47 C48 1.365(11) . ?
C47 H47 0.9300 . ?
C48 C49 1.359(11) . ?
C48 H48 0.9300 . ?
C49 C50 1.383(11) . ?
C49 H49 0.9300 . ?
C50 C51 1.385(9) . ?
C50 C52 1.483(11) . ?
C51 H51 0.9300 . ?
C52 H52A 0.9600 . ?
C52 H52B 0.9600 . ?
C52 H52C 0.9600 . ?
C53 C54 1.485(8) . ?
C54 C59 1.360(9) . ?
C54 C55 1.372(8) . ?
C55 C56 1.399(10) . ?
C55 H55 0.9300 . ?
C56 C57 1.371(11) . ?
C56 H56 0.9300 . ?
C57 C58 1.369(11) . ?
C57 H57 0.9300 . ?
C58 C59 1.398(9) . ?
C58 C60 1.501(11) . ?
C59 H59 0.9300 . ?
C60 H60A 0.9600 . ?
C60 H60B 0.9600 . ?
C60 H60C 0.9600 . ?
C61 C62 1.387(9) . ?
C61 H61 0.9300 . ?
C62 C63 1.342(10) . ?
C62 H62 0.9300 . ?
C63 C64 1.395(10) . ?
C63 H63 0.9300 . ?
C64 C72 1.408(8) . ?
C64 C65 1.424(10) . ?
C65 C66 1.350(9) . ?
C65 H65 0.9300 . ?
C66 C67 1.424(9) . ?
C66 H66 0.9300 . ?
C67 C68 1.401(10) . ?
C67 C71 1.410(8) . ?
C68 C69 1.354(10) . ?
C68 H68 0.9300 . ?
C69 C70 1.393(9) . ?
C69 H69 0.9300 . ?
C70 H70 0.9300 . ?
C71 C72 1.438(8) . ?
O13 H13A 0.8441 . ?
O13 H13B 0.8420 . ?
O14 H14A 0.8401 . ?
O14 H14B 0.8411 . ?
